data_4113133
loop_
_publ_author_name
'Jocelyn M. Goodwin'
'Marilyn M. Olmstead'
'Timothy E. Patten'

_publ_section_title
;
 Identification and Characterization of Monoanionic Tripodal Tetradentate
 Ligand Complexes of Copper(I) and Copper(II) Involved in Halogen Atom
 Transfer Reactions
;
_journal_name_full 'Journal of the American Chemical Society'
_journal_page_first 14352
_journal_page_last 14353
_journal_paper_doi 10.1021/ja045003g
_journal_volume 126
_journal_year 2004
_chemical_formula_moiety 'C23 H27 Br Cu N4 O2 S,C4 H8 O'
_chemical_formula_sum 'C27 H35 Br Cu N4 O3 S'
_chemical_formula_weight 639.10
_chemical_name_common BrCu(PETAEA)^.^THF
_chemical_name_systematic
; 
 ? 
;
_space_group_IT_number 14
_symmetry_cell_setting monoclinic
_symmetry_space_group_name_Hall '-P 2yn'
_symmetry_space_group_name_H-M 'P 1 21/n 1'
_atom_sites_solution_hydrogens geom
_atom_sites_solution_primary direct
_atom_sites_solution_secondary difmap
_audit_creation_method SHELXL-97
_cell_angle_alpha 90.00
_cell_angle_beta 96.566(6)
_cell_angle_gamma 90.00
_cell_formula_units_Z 4
_cell_length_a 9.156(2)
_cell_length_b 10.049(3)
_cell_length_c 30.571(8)
_cell_measurement_reflns_used 454
_cell_measurement_temperature 93(2)
_cell_measurement_theta_max 20.0
_cell_measurement_theta_min 2.7
_cell_volume 2794.3(13)
_computing_cell_refinement 'SMART 5.054 (Bruker, 2002)'
_computing_data_collection 'SMART 5.054 (Bruker, 2002)'
_computing_data_reduction 'SAINT 6.35 (Bruker, 2002)'
_computing_molecular_graphics 'SHELXTL 5.1 (Sheldrick, 1994)'
_computing_publication_material 'SHELXL-97 (Sheldrick, 1997)'
_computing_structure_refinement 'SHELXL-97 (Sheldrick, 1997)'
_computing_structure_solution 'SHELXS-97 (Sheldrick, 1990)'
_diffrn_ambient_temperature 93(2)
_diffrn_detector_area_resol_mean 8.3
_diffrn_measured_fraction_theta_full 0.999
_diffrn_measured_fraction_theta_max 0.999
_diffrn_measurement_device_type 'Bruker SMART 1000'
_diffrn_measurement_method \w
_diffrn_radiation_monochromator graphite
_diffrn_radiation_source 'normal-focus sealed tube'
_diffrn_radiation_type MoK\a
_diffrn_radiation_wavelength 0.71073
_diffrn_reflns_av_R_equivalents 0.152
_diffrn_reflns_av_sigmaI/netI 0.225
_diffrn_reflns_limit_h_max 11
_diffrn_reflns_limit_h_min -11
_diffrn_reflns_limit_k_max 12
_diffrn_reflns_limit_k_min -12
_diffrn_reflns_limit_l_max 37
_diffrn_reflns_limit_l_min -37
_diffrn_reflns_number 18282
_diffrn_reflns_theta_full 25.70
_diffrn_reflns_theta_max 25.70
_diffrn_reflns_theta_min 2.13
_exptl_absorpt_coefficient_mu 2.322
_exptl_absorpt_correction_T_max 0.96
_exptl_absorpt_correction_T_min 0.65
_exptl_absorpt_correction_type none
_exptl_crystal_colour green
_exptl_crystal_density_diffrn 1.519
_exptl_crystal_description plate
_exptl_crystal_F_000 1316
_exptl_crystal_size_max 0.40
_exptl_crystal_size_mid 0.22
_exptl_crystal_size_min 0.02
_refine_diff_density_max 0.721
_refine_diff_density_min -0.714
_refine_diff_density_rms 0.126
_refine_ls_extinction_coef 0.0027(2)
_refine_ls_extinction_expression Fc^*^=kFc[1+0.001xFc^2^\l^3^/sin(2\q)]^-1/4^
_refine_ls_extinction_method SHELXL
_refine_ls_goodness_of_fit_ref 0.811
_refine_ls_hydrogen_treatment constr
_refine_ls_matrix_type full
_refine_ls_number_parameters 336
_refine_ls_number_reflns 5316
_refine_ls_number_restraints 0
_refine_ls_restrained_S_all 0.811
_refine_ls_R_factor_all 0.1517
_refine_ls_R_factor_gt 0.0561
_refine_ls_shift/su_max 0.052
_refine_ls_shift/su_mean 0.003
_refine_ls_structure_factor_coef Fsqd
_refine_ls_weighting_details 'calc w=1/[\s^2^(Fo^2^)+(0.0451P)^2^] where P=(Fo^2^+2Fc^2^)/3'
_refine_ls_weighting_scheme calc
_refine_ls_wR_factor_gt 0.1038
_refine_ls_wR_factor_ref 0.1266
_reflns_number_gt 2402
_reflns_number_total 5316
_reflns_threshold_expression I>2\s(I)
_cod_data_source_file ja045003gsi20040923_080942_2.cif
_cod_data_source_block mn1509
_cod_original_cell_volume 2794.4(12)
_cod_original_sg_symbol_H-M 'P 21/n'
_cod_database_code 4113133

loop_
_symmetry_equiv_pos_as_xyz
'x, y, z'
'-x+1/2, y+1/2, -z+1/2'
'-x, -y, -z'
'x-1/2, -y-1/2, z-1/2'

loop_
_atom_site_label
_atom_site_type_symbol
_atom_site_fract_x
_atom_site_fract_y
_atom_site_fract_z
_atom_site_U_iso_or_equiv
_atom_site_adp_type
_atom_site_occupancy
_atom_site_symmetry_multiplicity
_atom_site_calc_flag
_atom_site_refinement_flags
Cu1 Cu 0.08967(10) 0.43543(9) 0.14231(3) 0.0154(3) Uani 1 1 d .
Br1 Br 0.35894(8) 0.41592(8) 0.15723(3) 0.0214(2) Uani 1 1 d .
S1 S 0.1532(2) 0.72298(18) 0.10279(7) 0.0197(5) Uani 1 1 d .
O1 O 0.0441(6) 0.8248(5) 0.09010(18) 0.0247(14) Uani 1 1 d .
O2 O 0.2359(6) 0.7361(5) 0.14543(18) 0.0217(13) Uani 1 1 d .
N1 N -0.0540(7) 0.5279(5) 0.1843(2) 0.0152(15) Uani 1 1 d .
N2 N -0.0841(6) 0.3547(5) 0.0970(2) 0.0141(15) Uani 1 1 d .
N3 N 0.0898(6) 0.2704(6) 0.1796(2) 0.0170(15) Uani 1 1 d .
N4 N 0.0841(6) 0.5774(6) 0.09876(19) 0.0198(15) Uani 1 1 d .
C1 C -0.0046(9) 0.6294(7) 0.2105(2) 0.0189(19) Uani 1 1 d .
H1 H 0.0894 0.6657 0.2073 0.023 Uiso 1 1 calc R
C2 C -0.0839(9) 0.6831(8) 0.2417(3) 0.024(2) Uani 1 1 d .
H2 H -0.0434 0.7517 0.2608 0.029 Uiso 1 1 calc R
C3 C -0.2230(9) 0.6353(8) 0.2448(3) 0.028(2) Uani 1 1 d .
H3 H -0.2801 0.6708 0.2661 0.034 Uiso 1 1 calc R
C4 C -0.2787(8) 0.5366(7) 0.2171(3) 0.0202(19) Uani 1 1 d .
H4 H -0.3764 0.5061 0.2181 0.024 Uiso 1 1 calc R
C5 C -0.1931(9) 0.4809(7) 0.1874(3) 0.0195(19) Uani 1 1 d .
C6 C -0.2487(7) 0.3704(7) 0.1573(2) 0.0136(18) Uani 1 1 d .
H6A H -0.3542 0.3567 0.1602 0.016 Uiso 1 1 calc R
H6B H -0.1962 0.2877 0.1672 0.016 Uiso 1 1 calc R
C7 C -0.2317(8) 0.3916(7) 0.1082(2) 0.0188(19) Uani 1 1 d .
H7A H -0.3065 0.3377 0.0901 0.023 Uiso 1 1 calc R
H7B H -0.2505 0.4864 0.1006 0.023 Uiso 1 1 calc R
C8 C -0.0756(8) 0.2056(7) 0.0920(3) 0.0193(19) Uani 1 1 d .
H8A H -0.0970 0.1818 0.0605 0.023 Uiso 1 1 calc R
H8B H -0.1510 0.1631 0.1081 0.023 Uiso 1 1 calc R
C9 C 0.0761(8) 0.1529(7) 0.1097(2) 0.0181(19) Uani 1 1 d .
H9A H 0.0881 0.0617 0.0984 0.022 Uiso 1 1 calc R
H9B H 0.1526 0.2099 0.0989 0.022 Uiso 1 1 calc R
C10 C 0.0962(8) 0.1508(7) 0.1581(3) 0.0154(18) Uani 1 1 d .
C11 C 0.1149(8) 0.0337(7) 0.1833(3) 0.021(2) Uani 1 1 d .
H11 H 0.1186 -0.0496 0.1688 0.025 Uiso 1 1 calc R
C12 C 0.1277(8) 0.0372(7) 0.2276(3) 0.021(2) Uani 1 1 d .
H12 H 0.1422 -0.0428 0.2440 0.025 Uiso 1 1 calc R
C13 C 0.1192(8) 0.1614(7) 0.2497(3) 0.0190(19) Uani 1 1 d .
H13 H 0.1258 0.1677 0.2809 0.023 Uiso 1 1 calc R
C14 C 0.1012(8) 0.2701(7) 0.2232(3) 0.0184(19) Uani 1 1 d .
H14 H 0.0963 0.3540 0.2373 0.022 Uiso 1 1 calc R
C15 C -0.0586(8) 0.4172(7) 0.0547(2) 0.0196(18) Uani 1 1 d .
H15A H -0.1469 0.4053 0.0332 0.024 Uiso 1 1 calc R
H15B H 0.0249 0.3725 0.0429 0.024 Uiso 1 1 calc R
C16 C -0.0260(9) 0.5622(7) 0.0604(2) 0.0225(19) Uani 1 1 d .
H16A H 0.0122 0.5981 0.0338 0.027 Uiso 1 1 calc R
H16B H -0.1167 0.6114 0.0650 0.027 Uiso 1 1 calc R
C17 C 0.2781(8) 0.7336(7) 0.0631(3) 0.0183(19) Uani 1 1 d .
C18 C 0.3890(9) 0.6400(8) 0.0620(3) 0.029(2) Uani 1 1 d .
H18 H 0.3948 0.5681 0.0823 0.035 Uiso 1 1 calc R
C19 C 0.4918(9) 0.6489(8) 0.0320(3) 0.026(2) Uani 1 1 d .
H19 H 0.5675 0.5840 0.0327 0.032 Uiso 1 1 calc R
C20 C 0.4865(9) 0.7492(8) 0.0014(3) 0.023(2) Uani 1 1 d .
C21 C 0.3749(9) 0.8425(8) 0.0024(3) 0.028(2) Uani 1 1 d .
H21 H 0.3680 0.9125 -0.0186 0.034 Uiso 1 1 calc R
C22 C 0.2732(8) 0.8382(7) 0.0326(3) 0.022(2) Uani 1 1 d .
H22 H 0.2006 0.9057 0.0327 0.027 Uiso 1 1 calc R
C23 C 0.5993(9) 0.7608(9) -0.0313(3) 0.039(3) Uani 1 1 d .
H23A H 0.6192 0.6723 -0.0428 0.059 Uiso 1 1 calc R
H23B H 0.6905 0.7986 -0.0166 0.059 Uiso 1 1 calc R
H23C H 0.5608 0.8188 -0.0557 0.059 Uiso 1 1 calc R
O3 O 0.6289(6) 0.0448(5) 0.1155(2) 0.0428(18) Uani 1 1 d .
C24 C 0.6824(10) -0.0779(8) 0.1033(3) 0.041(2) Uani 1 1 d .
H24A H 0.7828 -0.0687 0.0946 0.049 Uiso 1 1 calc R
H24B H 0.6176 -0.1164 0.0783 0.049 Uiso 1 1 calc R
C25 C 0.6832(13) -0.1634(10) 0.1434(3) 0.065(4) Uani 1 1 d .
H25A H 0.7806 -0.1605 0.1612 0.079 Uiso 1 1 calc R
H25B H 0.6601 -0.2569 0.1351 0.079 Uiso 1 1 calc R
C26 C 0.5677(11) -0.1068(10) 0.1688(3) 0.053(3) Uani 1 1 d .
H26A H 0.6092 -0.0810 0.1989 0.063 Uiso 1 1 calc R
H26B H 0.4865 -0.1709 0.1706 0.063 Uiso 1 1 calc R
C27 C 0.5149(10) 0.0163(9) 0.1411(3) 0.046(3) Uani 1 1 d .
H27A H 0.4224 -0.0034 0.1222 0.055 Uiso 1 1 calc R
H27B H 0.4979 0.0925 0.1605 0.055 Uiso 1 1 calc R

loop_
_atom_site_aniso_label
_atom_site_aniso_U_11
_atom_site_aniso_U_22
_atom_site_aniso_U_33
_atom_site_aniso_U_23
_atom_site_aniso_U_13
_atom_site_aniso_U_12
Cu1 0.0140(5) 0.0133(5) 0.0197(6) -0.0006(5) 0.0046(5) -0.0030(4)
Br1 0.0131(4) 0.0249(5) 0.0267(5) 0.0018(4) 0.0047(4) -0.0023(4)
S1 0.0252(12) 0.0141(11) 0.0211(13) -0.0029(9) 0.0086(10) -0.0058(9)
O1 0.026(3) 0.009(3) 0.041(4) -0.001(3) 0.010(3) 0.004(2)
O2 0.020(3) 0.019(3) 0.026(3) -0.002(3) 0.003(3) -0.007(2)
N1 0.018(4) 0.012(3) 0.017(4) 0.001(3) 0.004(3) -0.002(3)
N2 0.018(4) 0.011(3) 0.014(4) -0.001(3) 0.005(3) -0.003(3)
N3 0.015(4) 0.019(4) 0.018(4) -0.011(3) 0.007(3) -0.001(3)
N4 0.020(4) 0.018(3) 0.021(4) -0.008(3) 0.001(3) -0.007(3)
C1 0.022(5) 0.015(4) 0.020(5) 0.009(4) 0.001(4) -0.004(4)
C2 0.027(5) 0.021(5) 0.027(5) -0.003(4) 0.014(4) -0.006(4)
C3 0.027(5) 0.036(5) 0.022(5) -0.013(4) 0.010(4) 0.006(4)
C4 0.014(4) 0.020(4) 0.029(5) 0.000(4) 0.013(4) 0.001(3)
C5 0.022(5) 0.016(4) 0.020(5) 0.009(4) -0.004(4) 0.006(4)
C6 0.005(4) 0.019(4) 0.019(5) -0.001(3) 0.008(4) -0.004(3)
C7 0.016(4) 0.011(4) 0.030(5) -0.001(4) 0.004(4) -0.010(3)
C8 0.027(5) 0.012(4) 0.019(5) -0.002(4) 0.006(4) -0.007(4)
C9 0.019(5) 0.010(4) 0.027(5) -0.005(4) 0.009(4) 0.004(3)
C10 0.016(4) 0.010(4) 0.023(5) -0.003(3) 0.011(4) -0.003(3)
C11 0.022(5) 0.013(4) 0.027(5) -0.004(4) 0.007(4) 0.004(3)
C12 0.021(5) 0.018(4) 0.026(5) 0.011(4) 0.012(4) 0.000(3)
C13 0.013(4) 0.021(4) 0.024(5) 0.003(4) 0.010(4) 0.006(4)
C14 0.011(4) 0.016(4) 0.028(5) -0.006(4) 0.001(4) -0.005(3)
C15 0.021(4) 0.020(4) 0.019(4) 0.000(4) 0.005(4) -0.009(4)
C16 0.033(5) 0.014(4) 0.021(5) 0.003(4) 0.007(4) -0.011(4)
C17 0.026(5) 0.012(4) 0.019(5) -0.005(4) 0.007(4) 0.001(4)
C18 0.039(6) 0.026(5) 0.023(5) 0.005(4) 0.012(5) -0.010(4)
C19 0.033(6) 0.016(4) 0.031(6) 0.002(4) 0.004(5) 0.001(4)
C20 0.025(5) 0.025(5) 0.022(5) -0.006(4) 0.009(4) -0.013(4)
C21 0.047(6) 0.019(5) 0.021(5) 0.004(4) 0.011(5) -0.010(4)
C22 0.023(5) 0.016(4) 0.028(5) -0.001(4) 0.006(4) -0.009(4)
C23 0.038(6) 0.039(6) 0.043(6) -0.005(5) 0.016(5) -0.009(5)
O3 0.040(4) 0.028(4) 0.065(5) 0.005(3) 0.025(4) -0.001(3)
C24 0.050(6) 0.026(5) 0.050(6) 0.010(5) 0.021(5) 0.002(5)
C25 0.093(10) 0.039(7) 0.057(8) 0.014(6) -0.020(8) 0.012(6)
C26 0.052(7) 0.072(8) 0.034(6) 0.006(6) 0.005(6) -0.032(6)
C27 0.027(6) 0.054(7) 0.058(7) 0.002(6) 0.015(5) -0.011(5)

loop_
_atom_type_symbol
_atom_type_description
_atom_type_scat_dispersion_real
_atom_type_scat_dispersion_imag
_atom_type_scat_source
C C 0.0033 0.0016 'International Tables Vol C Tables 4.2.6.8 and 6.1.1.4'
H H 0.0000 0.0000 'International Tables Vol C Tables 4.2.6.8 and 6.1.1.4'
N N 0.0061 0.0033 'International Tables Vol C Tables 4.2.6.8 and 6.1.1.4'
O O 0.0106 0.0060 'International Tables Vol C Tables 4.2.6.8 and 6.1.1.4'
S S 0.1246 0.1234 'International Tables Vol C Tables 4.2.6.8 and 6.1.1.4'
Cu Cu 0.3201 1.2651 'International Tables Vol C Tables 4.2.6.8 and 6.1.1.4'
Br Br -0.2901 2.4595 'International Tables Vol C Tables 4.2.6.8 and 6.1.1.4'

loop_
_geom_angle_atom_site_label_1
_geom_angle_atom_site_label_2
_geom_angle_atom_site_label_3
_geom_angle
N4 Cu1 N3 171.5(2)
N4 Cu1 N2 82.9(2)
N3 Cu1 N2 90.4(2)
N4 Cu1 N1 97.0(2)
N3 Cu1 N1 88.8(2)
N2 Cu1 N1 95.2(2)
N4 Cu1 Br1 97.58(17)
N3 Cu1 Br1 83.88(17)
N2 Cu1 Br1 137.88(16)
N1 Cu1 Br1 126.24(17)
O2 S1 O1 116.9(3)
O2 S1 N4 108.5(3)
O1 S1 N4 111.8(3)
O2 S1 C17 107.7(3)
O1 S1 C17 104.7(3)
N4 S1 C17 106.6(3)
C1 N1 C5 118.1(6)
C1 N1 Cu1 119.8(5)
C5 N1 Cu1 121.9(5)
C7 N2 C15 109.5(6)
C7 N2 C8 109.3(5)
C15 N2 C8 108.6(6)
C7 N2 Cu1 112.7(4)
C15 N2 Cu1 103.0(4)
C8 N2 Cu1 113.5(4)
C14 N3 C10 118.5(6)
C14 N3 Cu1 124.6(5)
C10 N3 Cu1 116.4(5)
C16 N4 S1 112.8(5)
C16 N4 Cu1 115.7(4)
S1 N4 Cu1 129.8(4)
N1 C1 C2 123.0(7)
N1 C1 H1 118.5
C2 C1 H1 118.5
C1 C2 C3 118.6(7)
C1 C2 H2 120.7
C3 C2 H2 120.7
C4 C3 C2 119.5(7)
C4 C3 H3 120.2
C2 C3 H3 120.2
C3 C4 C5 120.3(7)
C3 C4 H4 119.8
C5 C4 H4 119.8
N1 C5 C4 120.3(7)
N1 C5 C6 117.8(6)
C4 C5 C6 121.9(7)
C5 C6 C7 115.7(6)
C5 C6 H6A 108.3
C7 C6 H6A 108.3
C5 C6 H6B 108.3
C7 C6 H6B 108.3
H6A C6 H6B 107.4
N2 C7 C6 112.8(6)
N2 C7 H7A 109.0
C6 C7 H7A 109.0
N2 C7 H7B 109.0
C6 C7 H7B 109.0
H7A C7 H7B 107.8
N2 C8 C9 111.3(6)
N2 C8 H8A 109.4
C9 C8 H8A 109.4
N2 C8 H8B 109.4
C9 C8 H8B 109.4
H8A C8 H8B 108.0
C10 C9 C8 111.5(6)
C10 C9 H9A 109.3
C8 C9 H9A 109.3
C10 C9 H9B 109.3
C8 C9 H9B 109.3
H9A C9 H9B 108.0
N3 C10 C11 118.3(7)
N3 C10 C9 117.7(7)
C11 C10 C9 123.9(7)
C12 C11 C10 121.5(7)
C12 C11 H11 119.3
C10 C11 H11 119.3
C11 C12 C13 119.9(7)
C11 C12 H12 120.1
C13 C12 H12 120.1
C14 C13 C12 115.4(7)
C14 C13 H13 122.3
C12 C13 H13 122.3
N3 C14 C13 126.4(7)
N3 C14 H14 116.8
C13 C14 H14 116.8
N2 C15 C16 111.2(6)
N2 C15 H15A 109.4
C16 C15 H15A 109.4
N2 C15 H15B 109.4
C16 C15 H15B 109.4
H15A C15 H15B 108.0
N4 C16 C15 107.7(6)
N4 C16 H16A 110.2
C15 C16 H16A 110.2
N4 C16 H16B 110.2
C15 C16 H16B 110.2
H16A C16 H16B 108.5
C18 C17 C22 117.5(7)
C18 C17 S1 120.6(6)
C22 C17 S1 121.9(6)
C17 C18 C19 121.6(8)
C17 C18 H18 119.2
C19 C18 H18 119.2
C20 C19 C18 121.5(8)
C20 C19 H19 119.2
C18 C19 H19 119.2
C19 C20 C21 116.8(7)
C19 C20 C23 122.0(8)
C21 C20 C23 121.2(7)
C22 C21 C20 123.1(8)
C22 C21 H21 118.5
C20 C21 H21 118.5
C21 C22 C17 119.5(7)
C21 C22 H22 120.2
C17 C22 H22 120.2
C20 C23 H23A 109.5
C20 C23 H23B 109.5
H23A C23 H23B 109.5
C20 C23 H23C 109.5
H23A C23 H23C 109.5
H23B C23 H23C 109.5
C24 O3 C27 105.9(6)
O3 C24 C25 105.0(7)
O3 C24 H24A 110.8
C25 C24 H24A 110.8
O3 C24 H24B 110.8
C25 C24 H24B 110.8
H24A C24 H24B 108.8
C26 C25 C24 105.6(8)
C26 C25 H25A 110.6
C24 C25 H25A 110.6
C26 C25 H25B 110.6
C24 C25 H25B 110.6
H25A C25 H25B 108.8
C25 C26 C27 102.5(7)
C25 C26 H26A 111.3
C27 C26 H26A 111.3
C25 C26 H26B 111.3
C27 C26 H26B 111.3
H26A C26 H26B 109.2
O3 C27 C26 105.4(7)
O3 C27 H27A 110.7
C26 C27 H27A 110.7
O3 C27 H27B 110.7
C26 C27 H27B 110.7
H27A C27 H27B 108.8

loop_
_geom_bond_atom_site_label_1
_geom_bond_atom_site_label_2
_geom_bond_distance
Cu1 N4 1.947(6)
Cu1 N3 2.013(6)
Cu1 N2 2.145(6)
Cu1 N1 2.150(6)
Cu1 Br1 2.4635(13)
S1 O2 1.437(6)
S1 O1 1.451(5)
S1 N4 1.594(6)
S1 C17 1.764(7)
N1 C1 1.343(9)
N1 C5 1.375(9)
N2 C7 1.480(8)
N2 C15 1.479(8)
N2 C8 1.509(8)
N3 C14 1.324(9)
N3 C10 1.375(8)
N4 C16 1.464(9)
C1 C2 1.375(9)
C1 H1 0.9500
C2 C3 1.376(10)
C2 H2 0.9500
C3 C4 1.365(10)
C3 H3 0.9500
C4 C5 1.381(9)
C4 H4 0.9500
C5 C6 1.492(10)
C6 C7 1.541(9)
C6 H6A 0.9900
C6 H6B 0.9900
C7 H7A 0.9900
C7 H7B 0.9900
C8 C9 1.526(10)
C8 H8A 0.9900
C8 H8B 0.9900
C9 C10 1.467(10)
C9 H9A 0.9900
C9 H9B 0.9900
C10 C11 1.409(10)
C11 C12 1.343(10)
C11 H11 0.9500
C12 C13 1.425(10)
C12 H12 0.9500
C13 C14 1.358(10)
C13 H13 0.9500
C14 H14 0.9500
C15 C16 1.494(9)
C15 H15A 0.9900
C15 H15B 0.9900
C16 H16A 0.9900
C16 H16B 0.9900
C17 C18 1.388(10)
C17 C22 1.401(10)
C18 C19 1.391(10)
C18 H18 0.9500
C19 C20 1.371(10)
C19 H19 0.9500
C20 C21 1.389(11)
C20 C23 1.524(10)
C21 C22 1.386(10)
C21 H21 0.9500
C22 H22 0.9500
C23 H23A 0.9800
C23 H23B 0.9800
C23 H23C 0.9800
O3 C24 1.393(9)
O3 C27 1.407(9)
C24 C25 1.499(11)
C24 H24A 0.9900
C24 H24B 0.9900
C25 C26 1.495(12)
C25 H25A 0.9900
C25 H25B 0.9900
C26 C27 1.542(12)
C26 H26A 0.9900
C26 H26B 0.9900
C27 H27A 0.9900
C27 H27B 0.9900
